data_1573574
loop_
_publ_author_name
'Rodriguez-Lugo, Rafael Emilio'
'Sander, Joan'
'Dietzmann, Simon'
'Rittner, Thomas'
'Rueckel, Jannes'
'Landaeta, Vanessa R.'
'Park, Jiyong'
'Nuernberger, Patrick'
'Baik, Mu-Hyun'
'Wolf, Robert'

_publ_section_title
;
 Mechanistic Insights into the Visible-Light-Driven O--Arylation of
 Carboxylic Acids Catalyzed by Xanthine-Based Nickel Complexes
;
_journal_name_full 'Chemical Science'
_journal_paper_doi 10.1039/D4SC04257C
_journal_year 2025
_chemical_formula_moiety '0.364(C34 H28 Br2 N12 Ni O4), 0.727(C2 H3 N)'
_chemical_formula_sum 'C13.82 H12.36 Br0.73 N5.09 Ni0.36 O1.45'
_chemical_formula_weight 352.48
_space_group_crystal_system monoclinic
_space_group_IT_number 14
_space_group_name_Hall '-P 2ybc'
_space_group_name_H-M_alt 'P 1 21/c 1'
_atom_sites_solution_hydrogens geom
_atom_sites_solution_primary dual
_audit_creation_date 2023-05-22
_audit_creation_method
;
Olex2 1.3
(compiled 2020.11.12 svn.r5f609507 for OlexSys, GUI svn.r6272)
;
_audit_update_record
;
2024-05-10 deposited with the CCDC.	2025-01-02 downloaded from the CCDC.
;
_cell_angle_alpha 90
_cell_angle_beta 103.7150(10)
_cell_angle_gamma 90
_cell_formula_units_Z 11
_cell_length_a 17.17420(10)
_cell_length_b 13.64150(10)
_cell_length_c 17.85070(10)
_cell_measurement_reflns_used 30224
_cell_measurement_temperature 100.00(10)
_cell_measurement_theta_max 75.6820
_cell_measurement_theta_min 2.6280
_cell_volume 4062.85(5)
_computing_cell_refinement 'CrysAlisPro 1.171.41.83a (Rigaku OD, 2020)'
_computing_data_collection 'CrysAlisPro 1.171.41.83a (Rigaku OD, 2020)'
_computing_data_reduction 'CrysAlisPro 1.171.41.83a (Rigaku OD, 2020)'
_computing_molecular_graphics 'Olex2 1.3 (Dolomanov et al., 2009)'
_computing_publication_material 'Olex2 1.3 (Dolomanov et al., 2009)'
_computing_structure_refinement 'SHELXL 2018/3 (Sheldrick, 2015)'
_computing_structure_solution 'SHELXT 2018/2 (Sheldrick, 2018)'
_diffrn_ambient_environment N~2~
_diffrn_ambient_temperature 100.00(10)
_diffrn_detector 'Hybrid Pixel Array Detector'
_diffrn_detector_area_resol_mean 10.0000
_diffrn_detector_type 'HyPix-Arc 150'
_diffrn_measured_fraction_theta_full 0.999
_diffrn_measured_fraction_theta_max 0.990
_diffrn_measurement_details
;
List of Runs (angles in degrees, time in seconds):

  # Type    Start    End  Width  t~exp~   \w     \q     \k     \f   Frames
#--------------------------------------------------------------------------
  1  \w     93.00 118.00   0.50    0.40    --   83.00  80.00 -66.18   50
  2  \w     93.00 118.00   0.50    0.40    --   83.00  54.00 -63.56   50
  3  \w     85.00 110.00   0.50    0.40    --   83.00  77.00-114.76   50
  4  \w     50.00  82.00   0.50    0.40    --   42.00  58.00-151.37   64
  5  \w     60.00  94.00   0.50    0.40    --   54.00  70.00 -95.77   68
  6  \w     60.00 117.00   0.50    0.40    --   83.00  21.00-131.82  114
  7  \w     67.00 108.00   0.50    0.40    --   83.00  24.00   4.40   82
  8  \w     56.00  86.00   0.50    0.40    --   83.00  15.00 118.54   60
  9  \w     70.00  96.00   0.50    0.40    --   83.00  23.00 144.99   52
 10  \w     75.00 131.00   0.50    0.40    --   83.00  20.00 138.89  112
 11  \w     98.00 123.00   0.50    0.40    --   83.00  15.00 118.54   50
 12  \w     47.00  93.00   0.50    0.40    --   83.00   8.00  86.15   92
 13  \w     98.00 124.00   0.50    0.40    --   83.00   5.00 -97.36   52
 14  \w     50.00  75.00   0.50    0.40    --   83.00   5.00 -97.36   50
 15  \w    -97.00 -72.00   0.50    0.40    --  -74.72 140.00 -94.00   50
 16  \w   -108.00 -29.00   0.50    0.40    --  -74.72 130.00  91.00  158
 17  \w    -80.00 -55.00   0.50    0.40    --  -61.57 130.00  91.00   50
 18  \w     44.00  79.00   0.50    0.40    --   83.00-154.00 130.12   70
 19  \w     97.00 128.00   0.50    0.40    --   83.00-154.00 130.12   62
 20  \w     94.00 119.00   0.50    0.40    --   83.00-135.00 119.95   50
 21  \w     63.00  88.00   0.50    0.40    --   83.00-135.00 119.95   50
 22  \w     33.00  58.00   0.50    0.40    --   60.14-130.00  19.00   50
 23  \w     30.00 107.00   0.50    0.40    --   73.73-130.00  19.00  154
 24  \w     83.00 110.00   0.50    0.40    --   79.72-130.00  19.00   54
 25  \w     81.00 110.00   0.50    0.40    --   79.72-125.00  60.00   58
 26  \w     85.00 110.00   0.50    0.40    --   83.00-121.00 154.77   50
 27  \w     74.00 124.00   0.50    0.40    --   83.00-143.00 -62.63  100
 28  \w     73.00  98.00   0.50    0.40    --   79.72-140.00-153.00   50
 29  \w     38.00  64.00   0.50    0.40    --   83.00-123.00 -67.09   52
 30  \w     56.00  82.00   0.50    0.40    --   82.00-126.00 -40.13   52
 31  \w     38.00  88.00   0.50    0.40    --   83.00-120.00  74.22  100
 32  \w     72.00  99.00   0.50    0.40    --   83.00-112.00 113.47   54
 33  \w     44.00  69.00   0.50    0.40    --   83.00-112.00 113.47   50
 34  \w     45.00  77.00   0.50    0.40    --   83.00-110.00 123.00   64
 35  \w     59.00  90.00   0.50    0.40    --   83.00 -93.00 127.60   62
 36  \w     37.00  83.00   0.50    0.40    --   73.73 -95.00  60.00   92
 37  \w     47.00  77.00   0.50    0.40    --   83.00 -84.00 125.78   60
 38  \w     51.00  77.00   0.50    0.40    --   83.00 -83.00  12.57   52
 39  \w     45.00  99.00   0.50    0.40    --   83.00-104.00  -1.37  108
 40  \w     44.00  69.00   0.50    0.40    --   83.00 -93.00-153.23   50
 41  \w     52.00  80.00   0.50    0.40    --   83.00 -79.00 -74.84   56
 42  \w     40.00  65.00   0.50    0.40    --   83.00 -61.00-108.95   50
 43  \w     41.00  69.00   0.50    0.40    --   83.00 -58.00 -36.16   56
 44  \w     44.00  77.00   0.50    0.40    --   83.00 -70.00 149.39   66
 45  \w     39.00  71.00   0.50    0.40    --   83.00 -60.00 175.89   64
 46  \w     87.00 116.00   0.50    0.40    --   83.00  83.00 155.16   58
 47  \w     76.00 101.00   0.50    0.40    --   79.72 130.00  91.00   50
 48  \w     74.00 111.00   0.50    0.40    --   79.72 140.00 -94.00   74
 49  \w   -118.00 -81.00   0.50    0.40    --  -70.00 -41.00 -15.02   74
 50  \w   -119.00 -94.00   0.50    0.40    --  -79.25 -64.00-125.19   50
 51  \w   -114.00 -78.00   0.50    0.40    --  -70.00 -54.00-158.33   72
 52  \w   -117.00 -91.00   0.50    0.40    --  -79.25 -70.00  16.29   52
 53  \w   -116.00 -89.00   0.50    0.40    --  -79.25 -50.00 100.95   54
 54  \w   -109.00 -83.00   0.50    0.40    --  -74.72-130.00  19.00   52
 55  \w   -115.00 -90.00   0.50    0.40    --  -74.72-140.00-153.00   50
;
_diffrn_measurement_device 'four-circle diffractometer'
_diffrn_measurement_device_type 'XtaLAB Synergy R, DW system, HyPix-Arc 150'
_diffrn_measurement_method '\w scans'
_diffrn_orient_matrix_type 'CrysAlisPro convention (1999,Acta A55,543-557)'
_diffrn_orient_matrix_UB_11 0.0036482000
_diffrn_orient_matrix_UB_12 -0.0635403000
_diffrn_orient_matrix_UB_13 0.0720858000
_diffrn_orient_matrix_UB_21 0.0016151000
_diffrn_orient_matrix_UB_22 -0.0932680000
_diffrn_orient_matrix_UB_23 -0.0482572000
_diffrn_orient_matrix_UB_31 0.0922639000
_diffrn_orient_matrix_UB_32 0.0041711000
_diffrn_orient_matrix_UB_33 0.0190034000
_diffrn_radiation_monochromator mirror
_diffrn_radiation_probe x-ray
_diffrn_radiation_type 'Cu K\a'
_diffrn_radiation_wavelength 1.54184
_diffrn_reflns_av_R_equivalents 0.0287
_diffrn_reflns_av_unetI/netI 0.0137
_diffrn_reflns_Laue_measured_fraction_full 0.999
_diffrn_reflns_Laue_measured_fraction_max 0.990
_diffrn_reflns_limit_h_max 21
_diffrn_reflns_limit_h_min -16
_diffrn_reflns_limit_k_max 17
_diffrn_reflns_limit_k_min -17
_diffrn_reflns_limit_l_max 22
_diffrn_reflns_limit_l_min -22
_diffrn_reflns_number 61094
_diffrn_reflns_point_group_measured_fraction_full 0.999
_diffrn_reflns_point_group_measured_fraction_max 0.990
_diffrn_reflns_theta_full 67.684
_diffrn_reflns_theta_max 76.120
_diffrn_reflns_theta_min 2.648
_diffrn_source 'Rotating-anode X-ray tube'
_diffrn_source_type 'Rigaku (Cu) X-ray Source'
_exptl_absorpt_coefficient_mu 3.489
_exptl_absorpt_correction_T_max 1.00000
_exptl_absorpt_correction_T_min 0.78091
_exptl_absorpt_correction_type multi-scan
_exptl_absorpt_process_details
;
CrysAlisPro 1.171.41.83a (Rigaku Oxford Diffraction, 2020)
Empirical absorption correction using spherical harmonics,
implemented in SCALE3 ABSPACK scaling algorithm.
;
_exptl_crystal_colour 'clear light yellow'
_exptl_crystal_colour_lustre clear
_exptl_crystal_colour_modifier light
_exptl_crystal_colour_primary yellow
_exptl_crystal_density_diffrn 1.585
_exptl_crystal_description plate
_exptl_crystal_F_000 1960
_exptl_crystal_size_max 0.191
_exptl_crystal_size_mid 0.161
_exptl_crystal_size_min 0.088
_refine_diff_density_max 0.530
_refine_diff_density_min -0.597
_refine_diff_density_rms 0.068
_refine_ls_extinction_method none
_refine_ls_goodness_of_fit_ref 1.104
_refine_ls_hydrogen_treatment constr
_refine_ls_matrix_type full
_refine_ls_number_parameters 538
_refine_ls_number_reflns 8420
_refine_ls_number_restraints 0
_refine_ls_restrained_S_all 1.104
_refine_ls_R_factor_all 0.0426
_refine_ls_R_factor_gt 0.0390
_refine_ls_shift/su_max 0.002
_refine_ls_shift/su_mean 0.000
_refine_ls_structure_factor_coef Fsqd
_refine_ls_weighting_details 'w=1/[\s^2^(Fo^2^)+(0.0470P)^2^+5.8111P] where P=(Fo^2^+2Fc^2^)/3'
_refine_ls_weighting_scheme calc
_refine_ls_wR_factor_gt 0.1112
_refine_ls_wR_factor_ref 0.1133
_reflns_Friedel_coverage 0.000
_reflns_number_gt 7532
_reflns_number_total 8420
_reflns_threshold_expression 'I > 2\s(I)'
_cod_data_source_file d4sc04257c2.cif
_cod_data_source_block test1
_cod_database_code 1573574
_shelx_shelxl_version_number SHELXL-2018/3
_chemical_oxdiff_formula 'C38 H34 N14 O4 Ni Br2'
_chemical_oxdiff_usercomment 'Green crystals from MeCN/Et2O'
_shelx_space_group_comment
;
The symmetry employed for this shelxl refinement is uniquely defined
by the following loop, which should always be used as a source of
symmetry information in preference to the above space-group names.
They are only intended as comments.
;
_exptl_absorpt_special_details none
_reflns_odcompleteness_completeness 97.83
_reflns_odcompleteness_iscentric 1
_reflns_odcompleteness_theta 76.86
_olex2_refinement_description
;
1. Fixed Uiso
 At 1.2 times of:
  All C(H) groups
 At 1.5 times of:
  All C(H,H,H) groups
2.a Aromatic/amide H refined with riding coordinates:
 C00V(H00V), C00W(H00W), C00Y(H00Y), C010(H010), C012(H012), C013(H013),
 C015(H015), C016(H016), C017(H017), C019(H019), C01B(H01J), C01C(H01K),
 C01D(H01L), C01E(H01M), C01G(H01Q), C01H(H01R)
2.b Idealised Me refined as rotating group:
 C011(H01A,H01B,H01C), C014(H01D,H01E,H01F), C01A(H01G,H01H,H01I), C01F(H01N,
 H01O,H01P), C01J(H01V,H01W,H01X), C01M(H01S,H01T,H01U)
;
_olex2_submission_special_instructions 'No special instructions were received'
_oxdiff_exptl_absorpt_empirical_details
;
Empirical correction (ABSPACK) includes:
- Absorption correction using spherical harmonics
- Frame scaling
;
_oxdiff_exptl_absorpt_empirical_full_max 1.921
_oxdiff_exptl_absorpt_empirical_full_min 0.574

loop_
_space_group_symop_operation_xyz
'x, y, z'
'-x, y+1/2, -z+1/2'
'-x, -y, -z'
'x, -y-1/2, z-1/2'

loop_
_atom_site_label
_atom_site_type_symbol
_atom_site_fract_x
_atom_site_fract_y
_atom_site_fract_z
_atom_site_U_iso_or_equiv
_atom_site_adp_type
_atom_site_occupancy
_atom_site_site_symmetry_order
_atom_site_calc_flag
_atom_site_refinement_flags_posn
_atom_site_refinement_flags_adp
_atom_site_refinement_flags_occupancy
_atom_site_disorder_assembly
_atom_site_disorder_group
Br01 Br 0.78308(2) 0.35762(2) 0.40917(2) 0.03506(9) Uani 1 1 d . . . . .
Br02 Br 0.71851(2) 0.35938(2) 0.60076(2) 0.03518(9) Uani 1 1 d . . . . .
Ni03 Ni 0.74981(2) 0.47614(3) 0.50406(2) 0.02045(11) Uani 1 1 d . . . . .
O004 O 0.68004(10) 0.93490(13) 0.59774(11) 0.0294(4) Uani 1 1 d . . . . .
O005 O 0.87621(10) 0.77254(14) 0.77163(9) 0.0291(4) Uani 1 1 d . . . . .
O006 O 0.62014(11) 0.78308(16) 0.24122(10) 0.0368(5) Uani 1 1 d . . . . .
O007 O 0.81953(11) 0.93977(14) 0.41551(12) 0.0379(4) Uani 1 1 d . . . . .
N008 N 0.63127(11) 0.73327(14) 0.52673(10) 0.0190(4) Uani 1 1 d . . . . .
N009 N 0.62953(11) 0.48679(15) 0.45094(11) 0.0208(4) Uani 1 1 d . . . . .
N00A N 0.80056(11) 0.68120(15) 0.67542(10) 0.0212(4) Uani 1 1 d . . . . .
N00B N 0.79016(11) 0.60511(14) 0.44085(10) 0.0196(4) Uani 1 1 d . . . . .
N00C N 0.86726(11) 0.73582(15) 0.48399(11) 0.0210(4) Uani 1 1 d . . . . .
N00D N 0.87030(11) 0.48734(15) 0.55520(11) 0.0219(4) Uani 1 1 d . . . . .
N00E N 0.70862(11) 0.60187(14) 0.56610(10) 0.0187(4) Uani 1 1 d . . . . .
N00F N 0.69743(11) 0.68878(16) 0.33466(11) 0.0241(4) Uani 1 1 d . . . . .
N00G N 0.78019(12) 0.85325(15) 0.68337(11) 0.0235(4) Uani 1 1 d . . . . .
N00H N 0.71864(13) 0.86010(16) 0.32936(13) 0.0306(5) Uani 1 1 d . . . . .
N00I N 0.57065(13) 0.80588(17) 0.40948(12) 0.0306(5) Uani 1 1 d . . . . .
N00J N 0.93078(13) 0.79188(19) 0.60596(13) 0.0357(5) Uani 1 1 d . . . . .
C00K C 0.64270(13) 0.63649(17) 0.51655(12) 0.0189(4) Uani 1 1 d . . . . .
C00L C 0.73776(13) 0.68020(17) 0.61132(12) 0.0195(4) Uani 1 1 d . . . . .
C00M C 0.69299(13) 0.76269(17) 0.58777(12) 0.0203(4) Uani 1 1 d . . . . .
C00N C 0.56909(13) 0.79542(17) 0.48283(13) 0.0217(4) Uani 1 1 d . . . . .
C00O C 0.90838(13) 0.56974(17) 0.54268(12) 0.0208(4) Uani 1 1 d . . . . .
C00P C 0.71333(14) 0.85808(18) 0.61976(14) 0.0230(5) Uani 1 1 d . . . . .
C00Q C 0.76055(13) 0.68567(18) 0.39832(12) 0.0211(4) Uani 1 1 d . . . . .
C00R C 0.85610(13) 0.63848(17) 0.49116(13) 0.0198(4) Uani 1 1 d . . . . .
C00S C 0.59110(13) 0.56973(17) 0.46251(12) 0.0193(4) Uani 1 1 d . . . . .
C00T C 0.80503(13) 0.76771(18) 0.42392(13) 0.0224(5) Uani 1 1 d . . . . .
C00U C 0.82228(14) 0.76892(19) 0.71284(13) 0.0245(5) Uani 1 1 d . . . . .
C00V C 0.46751(14) 0.5103(2) 0.38485(13) 0.0257(5) Uani 1 1 d . . . . .
H00V H 0.412136 0.518432 0.361483 0.031 Uiso 1 1 calc R U . . .
C00W C 0.50971(13) 0.58424(19) 0.43011(13) 0.0229(5) Uani 1 1 d . . . . .
H00W H 0.483891 0.643283 0.438854 0.027 Uiso 1 1 calc R U . . .
C00X C 0.92915(14) 0.79513(18) 0.53159(14) 0.0254(5) Uani 1 1 d . . . . .
C00Y C 0.58753(14) 0.41517(18) 0.40816(13) 0.0248(5) Uani 1 1 d . . . . .
H00Y H 0.614164 0.356063 0.401110 0.030 Uiso 1 1 calc R U . . .
C00Z C 0.78547(14) 0.86393(19) 0.39293(15) 0.0282(5) Uani 1 1 d . . . . .
C010 C 0.51377(14) 0.83633(19) 0.51840(14) 0.0272(5) Uani 1 1 d . . . . .
H010 H 0.516346 0.825644 0.571524 0.033 Uiso 1 1 calc R U . . .
C011 C 0.84640(14) 0.59368(19) 0.70649(13) 0.0267(5) Uani 1 1 d . . . . .
H01A H 0.819378 0.535242 0.680783 0.040 Uiso 1 1 calc R U . . .
H01B H 0.850087 0.589246 0.762020 0.040 Uiso 1 1 calc R U . . .
H01C H 0.900397 0.597993 0.697460 0.040 Uiso 1 1 calc R U . . .
C012 C 0.91334(15) 0.41425(19) 0.59546(14) 0.0268(5) Uani 1 1 d . . . . .
H012 H 0.886888 0.355437 0.603608 0.032 Uiso 1 1 calc R U . . .
C013 C 0.99063(14) 0.5829(2) 0.57128(13) 0.0259(5) Uani 1 1 d . . . . .
H013 H 1.016061 0.641992 0.562035 0.031 Uiso 1 1 calc R U . . .
C014 C 0.65215(14) 0.6016(2) 0.30170(13) 0.0287(5) Uani 1 1 d . . . . .
H01D H 0.679341 0.542745 0.326430 0.043 Uiso 1 1 calc R U . . .
H01E H 0.648838 0.599042 0.246167 0.043 Uiso 1 1 calc R U . . .
H01F H 0.597994 0.604812 0.310460 0.043 Uiso 1 1 calc R U . . .
C015 C 0.50634(15) 0.4245(2) 0.37378(13) 0.0275(5) Uani 1 1 d . . . . .
H015 H 0.478020 0.372936 0.343254 0.033 Uiso 1 1 calc R U . . .
C016 C 1.03412(14) 0.5078(2) 0.61338(14) 0.0306(6) Uani 1 1 d . . . . .
H016 H 1.090177 0.514750 0.633849 0.037 Uiso 1 1 calc R U . . .
C017 C 0.99558(15) 0.4223(2) 0.62557(14) 0.0306(6) Uani 1 1 d . . . . .
H017 H 1.024843 0.369848 0.654084 0.037 Uiso 1 1 calc R U . . .
C018 C 0.67537(14) 0.7773(2) 0.29913(14) 0.0290(5) Uani 1 1 d . . . . .
C019 C 0.98244(15) 0.8448(2) 0.49841(17) 0.0322(6) Uani 1 1 d . . . . .
H019 H 0.977933 0.843781 0.444338 0.039 Uiso 1 1 calc R U . . .
C01A C 0.81002(16) 0.9450(2) 0.72228(16) 0.0317(6) Uani 1 1 d . . . . .
H01G H 0.863811 0.958516 0.715082 0.048 Uiso 1 1 calc R U . . .
H01H H 0.812274 0.939144 0.777473 0.048 Uiso 1 1 calc R U . . .
H01I H 0.773928 0.998769 0.700341 0.048 Uiso 1 1 calc R U . . .
C01B C 0.45418(16) 0.8938(2) 0.47299(17) 0.0362(6) Uani 1 1 d . . . . .
H01J H 0.414433 0.923729 0.494419 0.043 Uiso 1 1 calc R U . . .
C01C C 0.45361(18) 0.9068(2) 0.39615(18) 0.0434(7) Uani 1 1 d . . . . .
H01K H 0.413595 0.946076 0.363904 0.052 Uiso 1 1 calc R U . . .
C01D C 1.04274(17) 0.8963(2) 0.5480(2) 0.0426(7) Uani 1 1 d . . . . .
H01L H 1.080523 0.932986 0.528301 0.051 Uiso 1 1 calc R U . . .
C01E C 0.51202(18) 0.8620(2) 0.36703(17) 0.0429(7) Uani 1 1 d . . . . .
H01M H 0.510873 0.871263 0.314025 0.052 Uiso 1 1 calc R U . . .
C01F C 0.68945(18) 0.9535(2) 0.2923(2) 0.0448(7) Uani 1 1 d . . . . .
H01N H 0.634895 0.965622 0.297990 0.067 Uiso 1 1 calc R U . . .
H01O H 0.689260 0.950432 0.237449 0.067 Uiso 1 1 calc R U . . .
H01P H 0.724716 1.006724 0.316871 0.067 Uiso 1 1 calc R U . . .
C01G C 1.04753(18) 0.8939(3) 0.6259(2) 0.0511(9) Uani 1 1 d . . . . .
H01Q H 1.089092 0.927955 0.660823 0.061 Uiso 1 1 calc R U . . .
C01H C 0.99080(19) 0.8412(3) 0.65264(19) 0.0524(9) Uani 1 1 d . . . . .
H01R H 0.994526 0.839774 0.706588 0.063 Uiso 1 1 calc R U . . .
N01I N 0.4567(3) 0.8671(4) 0.6813(3) 0.0899(14) Uani 1 1 d . . . . .
C01J C 0.7806(3) 1.1245(3) 0.5398(3) 0.0760(14) Uani 1 1 d . . . . .
H01V H 0.777006 1.176562 0.501297 0.114 Uiso 1 1 calc R U . . .
H01W H 0.735756 1.130316 0.564701 0.114 Uiso 1 1 calc R U . . .
H01X H 0.778409 1.060467 0.514441 0.114 Uiso 1 1 calc R U . . .
N01K N 0.9172(3) 1.1408(4) 0.6449(3) 0.1024(16) Uani 1 1 d . . . . .
C01L C 0.8573(4) 1.1337(3) 0.5986(4) 0.0793(14) Uani 1 1 d . . . . .
C01M C 0.3514(3) 0.7709(4) 0.7403(2) 0.0705(12) Uani 1 1 d . . . . .
H01S H 0.296902 0.793039 0.716419 0.106 Uiso 1 1 calc R U . . .
H01T H 0.363091 0.783052 0.795951 0.106 Uiso 1 1 calc R U . . .
H01U H 0.355924 0.700575 0.730915 0.106 Uiso 1 1 calc R U . . .
C01N C 0.4110(3) 0.8268(4) 0.7055(3) 0.0800(15) Uani 1 1 d . . . . .

loop_
_atom_site_aniso_label
_atom_site_aniso_U_11
_atom_site_aniso_U_22
_atom_site_aniso_U_33
_atom_site_aniso_U_23
_atom_site_aniso_U_13
_atom_site_aniso_U_12
Br01 0.02799(15) 0.03349(17) 0.04561(17) -0.01436(12) 0.01252(12) -0.00304(11)
Br02 0.03208(16) 0.02917(16) 0.04679(18) 0.00986(11) 0.01431(12) 0.00372(11)
Ni03 0.0154(2) 0.0204(2) 0.0247(2) -0.00118(14) 0.00312(15) -0.00001(14)
O004 0.0246(9) 0.0231(9) 0.0385(10) -0.0040(7) 0.0034(7) 0.0009(7)
O005 0.0206(8) 0.0400(10) 0.0230(8) -0.0069(7) -0.0020(6) -0.0046(7)
O006 0.0255(9) 0.0556(13) 0.0263(9) 0.0106(8) 0.0004(7) 0.0135(9)
O007 0.0302(10) 0.0259(10) 0.0559(12) 0.0072(9) 0.0071(9) -0.0009(8)
N008 0.0148(9) 0.0209(9) 0.0202(9) -0.0008(7) 0.0017(7) 0.0010(7)
N009 0.0169(9) 0.0248(10) 0.0208(9) -0.0028(7) 0.0046(7) -0.0037(7)
N00A 0.0171(9) 0.0251(10) 0.0192(9) -0.0006(7) 0.0002(7) 0.0007(8)
N00B 0.0144(8) 0.0249(10) 0.0183(8) 0.0011(7) 0.0015(7) -0.0007(7)
N00C 0.0155(9) 0.0240(10) 0.0228(9) 0.0008(7) 0.0029(7) -0.0014(7)
N00D 0.0176(9) 0.0257(10) 0.0216(9) 0.0005(8) 0.0033(7) 0.0043(8)
N00E 0.0149(8) 0.0230(10) 0.0169(8) -0.0015(7) 0.0011(7) -0.0001(7)
N00F 0.0165(9) 0.0338(11) 0.0201(9) 0.0020(8) 0.0008(7) 0.0035(8)
N00G 0.0193(9) 0.0256(10) 0.0248(10) -0.0063(8) 0.0034(8) -0.0042(8)
N00H 0.0245(11) 0.0338(12) 0.0330(11) 0.0123(9) 0.0057(9) 0.0084(9)
N00I 0.0246(10) 0.0391(13) 0.0283(10) 0.0092(9) 0.0069(8) 0.0115(9)
N00J 0.0226(11) 0.0508(15) 0.0342(11) -0.0158(10) 0.0080(9) -0.0125(10)
C00K 0.0151(10) 0.0231(11) 0.0181(10) -0.0001(8) 0.0032(8) 0.0006(8)
C00L 0.0155(10) 0.0256(12) 0.0168(9) -0.0002(8) 0.0028(8) -0.0016(9)
C00M 0.0163(10) 0.0245(12) 0.0193(10) -0.0014(8) 0.0024(8) -0.0008(9)
C00N 0.0160(10) 0.0219(11) 0.0252(11) 0.0005(9) 0.0012(8) 0.0021(9)
C00O 0.0155(10) 0.0263(12) 0.0201(10) 0.0010(9) 0.0030(8) 0.0018(9)
C00P 0.0175(11) 0.0269(12) 0.0250(11) -0.0055(9) 0.0058(9) -0.0021(9)
C00Q 0.0149(10) 0.0295(12) 0.0187(10) 0.0007(9) 0.0036(8) 0.0026(9)
C00R 0.0140(10) 0.0250(12) 0.0203(10) -0.0002(8) 0.0036(8) 0.0000(8)
C00S 0.0162(10) 0.0237(11) 0.0176(10) -0.0012(8) 0.0032(8) -0.0025(9)
C00T 0.0163(10) 0.0284(12) 0.0223(10) 0.0031(9) 0.0040(8) 0.0022(9)
C00U 0.0184(11) 0.0334(13) 0.0217(11) -0.0050(9) 0.0048(8) -0.0048(9)
C00V 0.0164(11) 0.0381(14) 0.0204(11) 0.0007(10) 0.0001(8) -0.0057(10)
C00W 0.0166(11) 0.0305(12) 0.0207(10) 0.0020(9) 0.0029(8) -0.0009(9)
C00X 0.0185(11) 0.0250(12) 0.0321(12) -0.0043(10) 0.0048(9) -0.0024(9)
C00Y 0.0226(11) 0.0266(12) 0.0255(11) -0.0063(9) 0.0067(9) -0.0052(9)
C00Z 0.0215(12) 0.0309(14) 0.0336(13) 0.0090(10) 0.0094(10) 0.0032(10)
C010 0.0202(11) 0.0312(13) 0.0297(12) -0.0056(10) 0.0046(9) 0.0027(10)
C011 0.0223(11) 0.0350(14) 0.0200(10) 0.0008(10) -0.0005(9) 0.0054(10)
C012 0.0257(12) 0.0289(13) 0.0255(11) 0.0047(9) 0.0053(9) 0.0083(10)
C013 0.0168(11) 0.0378(14) 0.0215(11) -0.0003(10) 0.0014(8) -0.0004(10)
C014 0.0201(11) 0.0442(15) 0.0200(11) 0.0002(10) 0.0015(9) -0.0054(11)
C015 0.0235(12) 0.0358(14) 0.0225(11) -0.0051(10) 0.0040(9) -0.0115(10)
C016 0.0174(11) 0.0494(16) 0.0230(11) 0.0028(11) 0.0010(9) 0.0059(11)
C017 0.0250(12) 0.0413(15) 0.0247(11) 0.0072(10) 0.0039(9) 0.0135(11)
C018 0.0213(12) 0.0412(15) 0.0258(11) 0.0088(10) 0.0082(9) 0.0078(10)
C019 0.0231(12) 0.0295(13) 0.0441(15) 0.0041(11) 0.0082(11) -0.0035(10)
C01A 0.0270(13) 0.0307(14) 0.0361(13) -0.0117(11) 0.0045(10) -0.0080(11)
C01B 0.0244(13) 0.0367(15) 0.0462(15) -0.0065(12) 0.0059(11) 0.0110(11)
C01C 0.0358(15) 0.0467(18) 0.0442(16) 0.0079(13) 0.0027(12) 0.0209(13)
C01D 0.0284(14) 0.0342(15) 0.067(2) -0.0071(14) 0.0153(13) -0.0129(12)
C01E 0.0380(16) 0.057(2) 0.0333(14) 0.0152(13) 0.0067(12) 0.0215(14)
C01F 0.0346(15) 0.0408(17) 0.0579(19) 0.0235(14) 0.0087(13) 0.0141(13)
C01G 0.0283(15) 0.060(2) 0.065(2) -0.0312(17) 0.0108(14) -0.0201(14)
C01H 0.0334(15) 0.082(3) 0.0436(17) -0.0330(17) 0.0120(13) -0.0219(16)
N01I 0.099(3) 0.110(4) 0.078(3) 0.004(2) 0.055(3) 0.016(3)
C01J 0.074(3) 0.039(2) 0.133(4) -0.004(2) 0.061(3) -0.0051(19)
N01K 0.078(3) 0.112(4) 0.134(4) 0.023(3) 0.057(3) -0.013(3)
C01L 0.086(3) 0.060(3) 0.113(4) 0.009(3) 0.066(3) -0.004(3)
C01M 0.070(3) 0.091(3) 0.049(2) -0.021(2) 0.0112(19) 0.000(2)
C01N 0.091(3) 0.088(3) 0.056(2) -0.016(2) 0.008(2) 0.041(3)

loop_
_atom_type_symbol
_atom_type_description
_atom_type_scat_dispersion_real
_atom_type_scat_dispersion_imag
_atom_type_scat_source
C C 0.0181 0.0091 'International Tables Vol C Tables 4.2.6.8 and 6.1.1.4'
H H 0.0000 0.0000 'International Tables Vol C Tables 4.2.6.8 and 6.1.1.4'
Br Br -0.6763 1.2805 'International Tables Vol C Tables 4.2.6.8 and 6.1.1.4'
N N 0.0311 0.0180 'International Tables Vol C Tables 4.2.6.8 and 6.1.1.4'
Ni Ni -3.0029 0.5091 'International Tables Vol C Tables 4.2.6.8 and 6.1.1.4'
O O 0.0492 0.0322 'International Tables Vol C Tables 4.2.6.8 and 6.1.1.4'

loop_
_geom_angle_atom_site_label_1
_geom_angle_atom_site_label_2
_geom_angle_atom_site_label_3
_geom_angle
_geom_angle_site_symmetry_1
_geom_angle_site_symmetry_3
_geom_angle_publ_flag
Br02 Ni03 Br01 100.172(18) . . ?
N009 Ni03 Br01 95.67(5) . . ?
N009 Ni03 Br02 90.37(5) . . ?
N009 Ni03 N00B 96.12(7) . . ?
N009 Ni03 N00E 76.98(7) . . ?
N00B Ni03 Br01 91.07(5) . . ?
N00B Ni03 Br02 166.42(5) . . ?
N00D Ni03 Br01 88.93(6) . . ?
N00D Ni03 Br02 95.69(6) . . ?
N00D Ni03 N009 171.65(9) . . ?
N00D Ni03 N00B 76.78(7) . . ?
N00D Ni03 N00E 97.22(7) . . ?
N00E Ni03 Br01 167.48(5) . . ?
N00E Ni03 Br02 90.09(5) . . ?
N00E Ni03 N00B 79.82(7) . . ?
C00K N008 C00M 106.23(18) . . ?
C00K N008 C00N 127.84(19) . . ?
C00M N008 C00N 125.92(19) . . ?
C00S N009 Ni03 117.45(15) . . ?
C00Y N009 Ni03 123.72(16) . . ?
C00Y N009 C00S 118.8(2) . . ?
C00L N00A C00U 118.8(2) . . ?
C00L N00A C011 123.5(2) . . ?
C00U N00A C011 117.70(19) . . ?
C00Q N00B Ni03 141.15(15) . . ?
C00R N00B Ni03 103.67(14) . . ?
C00R N00B C00Q 104.03(19) . . ?
C00R N00C C00T 106.24(19) . . ?
C00R N00C C00X 126.6(2) . . ?
C00T N00C C00X 127.1(2) . . ?
C00O N00D Ni03 117.72(15) . . ?
C012 N00D Ni03 123.34(17) . . ?
C012 N00D C00O 118.8(2) . . ?
C00K N00E Ni03 104.96(14) . . ?
C00K N00E C00L 104.36(19) . . ?
C00L N00E Ni03 141.06(15) . . ?
C00Q N00F C014 123.2(2) . . ?
C00Q N00F C018 119.1(2) . . ?
C018 N00F C014 117.7(2) . . ?
C00P N00G C01A 117.9(2) . . ?
C00U N00G C00P 126.3(2) . . ?
C00U N00G C01A 115.8(2) . . ?
C00Z N00H C01F 117.1(2) . . ?
C018 N00H C00Z 126.9(2) . . ?
C018 N00H C01F 115.9(2) . . ?
C00N N00I C01E 115.5(2) . . ?
C00X N00J C01H 115.9(2) . . ?
N008 C00K C00S 127.7(2) . . ?
N00E C00K N008 112.35(19) . . ?
N00E C00K C00S 119.9(2) . . ?
N00E C00L N00A 127.4(2) . . ?
N00E C00L C00M 111.21(19) . . ?
C00M C00L N00A 121.3(2) . . ?
N008 C00M C00P 130.2(2) . . ?
C00L C00M N008 105.8(2) . . ?
C00L C00M C00P 123.9(2) . . ?
N00I C00N N008 114.5(2) . . ?
N00I C00N C010 126.1(2) . . ?
C010 C00N N008 119.4(2) . . ?
N00D C00O C00R 112.94(19) . . ?
N00D C00O C013 122.4(2) . . ?
C013 C00O C00R 124.4(2) . . ?
O004 C00P N00G 122.1(2) . . ?
O004 C00P C00M 127.2(2) . . ?
N00G C00P C00M 110.7(2) . . ?
N00B C00Q N00F 127.1(2) . . ?
N00B C00Q C00T 111.6(2) . . ?
C00T C00Q N00F 121.3(2) . . ?
N00B C00R N00C 112.6(2) . . ?
N00B C00R C00O 119.8(2) . . ?
N00C C00R C00O 127.5(2) . . ?
N009 C00S C00K 112.39(19) . . ?
N009 C00S C00W 122.3(2) . . ?
C00W C00S C00K 125.2(2) . . ?
N00C C00T C00Z 130.6(2) . . ?
C00Q C00T N00C 105.5(2) . . ?
C00Q C00T C00Z 123.9(2) . . ?
O005 C00U N00A 120.9(2) . . ?
O005 C00U N00G 120.6(2) . . ?
N00A C00U N00G 118.50(19) . . ?
C00W C00V H00V 120.1 . . ?
C015 C00V H00V 120.1 . . ?
C015 C00V C00W 119.7(2) . . ?
C00S C00W H00W 120.9 . . ?
C00V C00W C00S 118.2(2) . . ?
C00V C00W H00W 120.9 . . ?
N00J C00X N00C 114.2(2) . . ?
N00J C00X C019 126.1(2) . . ?
C019 C00X N00C 119.6(2) . . ?
N009 C00Y H00Y 118.9 . . ?
N009 C00Y C015 122.2(2) . . ?
C015 C00Y H00Y 118.9 . . ?
O007 C00Z N00H 122.5(2) . . ?
O007 C00Z C00T 127.2(2) . . ?
N00H C00Z C00T 110.4(2) . . ?
C00N C010 H010 121.5 . . ?
C00N C010 C01B 116.9(2) . . ?
C01B C010 H010 121.5 . . ?
N00A C011 H01A 109.5 . . ?
N00A C011 H01B 109.5 . . ?
N00A C011 H01C 109.5 . . ?
H01A C011 H01B 109.5 . . ?
H01A C011 H01C 109.5 . . ?
H01B C011 H01C 109.5 . . ?
N00D C012 H012 119.1 . . ?
N00D C012 C017 121.8(2) . . ?
C017 C012 H012 119.1 . . ?
C00O C013 H013 120.8 . . ?
C016 C013 C00O 118.3(2) . . ?
C016 C013 H013 120.8 . . ?
N00F C014 H01D 109.5 . . ?
N00F C014 H01E 109.5 . . ?
N00F C014 H01F 109.5 . . ?
H01D C014 H01E 109.5 . . ?
H01D C014 H01F 109.5 . . ?
H01E C014 H01F 109.5 . . ?
C00V C015 C00Y 118.8(2) . . ?
C00V C015 H015 120.6 . . ?
C00Y C015 H015 120.6 . . ?
C013 C016 H016 120.2 . . ?
C013 C016 C017 119.6(2) . . ?
C017 C016 H016 120.2 . . ?
C012 C017 H017 120.5 . . ?
C016 C017 C012 119.1(2) . . ?
C016 C017 H017 120.5 . . ?
O006 C018 N00F 121.2(3) . . ?
O006 C018 N00H 120.6(2) . . ?
N00F C018 N00H 118.1(2) . . ?
C00X C019 H019 121.7 . . ?
C00X C019 C01D 116.6(3) . . ?
C01D C019 H019 121.7 . . ?
N00G C01A H01G 109.5 . . ?
N00G C01A H01H 109.5 . . ?
N00G C01A H01I 109.5 . . ?
H01G C01A H01H 109.5 . . ?
H01G C01A H01I 109.5 . . ?
H01H C01A H01I 109.5 . . ?
C010 C01B H01J 120.5 . . ?
C01C C01B C010 118.9(2) . . ?
C01C C01B H01J 120.5 . . ?
C01B C01C H01K 120.5 . . ?
C01E C01C C01B 118.9(3) . . ?
C01E C01C H01K 120.5 . . ?
C019 C01D H01L 120.3 . . ?
C01G C01D C019 119.4(3) . . ?
C01G C01D H01L 120.3 . . ?
N00I C01E C01C 123.7(3) . . ?
N00I C01E H01M 118.2 . . ?
C01C C01E H01M 118.2 . . ?
N00H C01F H01N 109.5 . . ?
N00H C01F H01O 109.5 . . ?
N00H C01F H01P 109.5 . . ?
H01N C01F H01O 109.5 . . ?
H01N C01F H01P 109.5 . . ?
H01O C01F H01P 109.5 . . ?
C01D C01G H01Q 120.5 . . ?
C01D C01G C01H 118.9(3) . . ?
C01H C01G H01Q 120.5 . . ?
N00J C01H C01G 123.1(3) . . ?
N00J C01H H01R 118.5 . . ?
C01G C01H H01R 118.5 . . ?
H01V C01J H01W 109.5 . . ?
H01V C01J H01X 109.5 . . ?
H01W C01J H01X 109.5 . . ?
C01L C01J H01V 109.5 . . ?
C01L C01J H01W 109.5 . . ?
C01L C01J H01X 109.5 . . ?
N01K C01L C01J 179.8(5) . . ?
H01S C01M H01T 109.5 . . ?
H01S C01M H01U 109.5 . . ?
H01T C01M H01U 109.5 . . ?
C01N C01M H01S 109.5 . . ?
C01N C01M H01T 109.5 . . ?
C01N C01M H01U 109.5 . . ?
N01I C01N C01M 178.0(5) . . ?

loop_
_geom_bond_atom_site_label_1
_geom_bond_atom_site_label_2
_geom_bond_distance
_geom_bond_site_symmetry_2
_geom_bond_publ_flag
Br01 Ni03 2.5037(5) . ?
Br02 Ni03 2.4992(5) . ?
Ni03 N009 2.0638(19) . ?
Ni03 N00B 2.2846(19) . ?
Ni03 N00D 2.0597(19) . ?
Ni03 N00E 2.2450(19) . ?
O004 C00P 1.214(3) . ?
O005 C00U 1.225(3) . ?
O006 C018 1.229(3) . ?
O007 C00Z 1.210(3) . ?
N008 C00K 1.353(3) . ?
N008 C00M 1.387(3) . ?
N008 C00N 1.441(3) . ?
N009 C00S 1.350(3) . ?
N009 C00Y 1.340(3) . ?
N00A C00L 1.374(3) . ?
N00A C00U 1.378(3) . ?
N00A C011 1.465(3) . ?
N00B C00Q 1.364(3) . ?
N00B C00R 1.347(3) . ?
N00C C00R 1.352(3) . ?
N00C C00T 1.392(3) . ?
N00C C00X 1.442(3) . ?
N00D C00O 1.346(3) . ?
N00D C012 1.344(3) . ?
N00E C00K 1.346(3) . ?
N00E C00L 1.361(3) . ?
N00F C00Q 1.373(3) . ?
N00F C014 1.465(3) . ?
N00F C018 1.374(3) . ?
N00G C00P 1.412(3) . ?
N00G C00U 1.394(3) . ?
N00G C01A 1.464(3) . ?
N00H C00Z 1.411(3) . ?
N00H C018 1.389(4) . ?
N00H C01F 1.467(3) . ?
N00I C00N 1.324(3) . ?
N00I C01E 1.347(3) . ?
N00J C00X 1.322(3) . ?
N00J C01H 1.342(3) . ?
C00K C00S 1.463(3) . ?
C00L C00M 1.371(3) . ?
C00M C00P 1.431(3) . ?
C00N C010 1.380(3) . ?
C00O C00R 1.463(3) . ?
C00O C013 1.395(3) . ?
C00Q C00T 1.371(3) . ?
C00S C00W 1.394(3) . ?
C00T C00Z 1.433(3) . ?
C00V H00V 0.9500 . ?
C00V C00W 1.385(3) . ?
C00V C015 1.384(4) . ?
C00W H00W 0.9500 . ?
C00X C019 1.380(3) . ?
C00Y H00Y 0.9500 . ?
C00Y C015 1.390(3) . ?
C010 H010 0.9500 . ?
C010 C01B 1.388(4) . ?
C011 H01A 0.9800 . ?
C011 H01B 0.9800 . ?
C011 H01C 0.9800 . ?
C012 H012 0.9500 . ?
C012 C017 1.391(4) . ?
C013 H013 0.9500 . ?
C013 C016 1.381(4) . ?
C014 H01D 0.9800 . ?
C014 H01E 0.9800 . ?
C014 H01F 0.9800 . ?
C015 H015 0.9500 . ?
C016 H016 0.9500 . ?
C016 C017 1.383(4) . ?
C017 H017 0.9500 . ?
C019 H019 0.9500 . ?
C019 C01D 1.383(4) . ?
C01A H01G 0.9800 . ?
C01A H01H 0.9800 . ?
C01A H01I 0.9800 . ?
C01B H01J 0.9500 . ?
C01B C01C 1.381(4) . ?
C01C H01K 0.9500 . ?
C01C C01E 1.378(4) . ?
C01D H01L 0.9500 . ?
C01D C01G 1.374(5) . ?
C01E H01M 0.9500 . ?
C01F H01N 0.9800 . ?
C01F H01O 0.9800 . ?
C01F H01P 0.9800 . ?
C01G H01Q 0.9500 . ?
C01G C01H 1.384(5) . ?
C01H H01R 0.9500 . ?
N01I C01N 1.125(7) . ?
C01J H01V 0.9800 . ?
C01J H01W 0.9800 . ?
C01J H01X 0.9800 . ?
C01J C01L 1.482(8) . ?
N01K C01L 1.161(7) . ?
C01M H01S 0.9800 . ?
C01M H01T 0.9800 . ?
C01M H01U 0.9800 . ?
C01M C01N 1.521(7) . ?

loop_
_geom_torsion_atom_site_label_1
_geom_torsion_atom_site_label_2
_geom_torsion_atom_site_label_3
_geom_torsion_atom_site_label_4
_geom_torsion
_geom_torsion_site_symmetry_1
_geom_torsion_site_symmetry_2
_geom_torsion_site_symmetry_3
_geom_torsion_site_symmetry_4
_geom_torsion_publ_flag
Ni03 N009 C00S C00K -3.8(2) . . . . ?
Ni03 N009 C00S C00W -179.30(17) . . . . ?
Ni03 N009 C00Y C015 179.38(17) . . . . ?
Ni03 N00B C00Q N00F -51.8(4) . . . . ?
Ni03 N00B C00Q C00T 131.7(2) . . . . ?
Ni03 N00B C00R N00C -150.23(16) . . . . ?
Ni03 N00B C00R C00O 32.8(2) . . . . ?
Ni03 N00D C00O C00R -1.7(2) . . . . ?
Ni03 N00D C00O C013 -176.70(17) . . . . ?
Ni03 N00D C012 C017 176.29(18) . . . . ?
Ni03 N00E C00K N008 -151.61(15) . . . . ?
Ni03 N00E C00K C00S 31.1(2) . . . . ?
Ni03 N00E C00L N00A -48.5(4) . . . . ?
Ni03 N00E C00L C00M 134.9(2) . . . . ?
N008 C00K C00S N009 162.3(2) . . . . ?
N008 C00K C00S C00W -22.4(4) . . . . ?
N008 C00M C00P O004 -1.6(4) . . . . ?
N008 C00M C00P N00G 178.4(2) . . . . ?
N008 C00N C010 C01B -178.6(2) . . . . ?
N009 C00S C00W C00V 0.2(3) . . . . ?
N009 C00Y C015 C00V -0.7(4) . . . . ?
N00A C00L C00M N008 -174.60(19) . . . . ?
N00A C00L C00M C00P 9.0(3) . . . . ?
N00B C00Q C00T N00C 2.0(3) . . . . ?
N00B C00Q C00T C00Z -176.5(2) . . . . ?
N00C C00T C00Z O007 -2.4(4) . . . . ?
N00C C00T C00Z N00H 177.3(2) . . . . ?
N00C C00X C019 C01D -176.8(2) . . . . ?
N00D C00O C00R N00B -24.0(3) . . . . ?
N00D C00O C00R N00C 159.5(2) . . . . ?
N00D C00O C013 C016 0.6(3) . . . . ?
N00D C012 C017 C016 -0.3(4) . . . . ?
N00E C00K C00S N009 -20.9(3) . . . . ?
N00E C00K C00S C00W 154.5(2) . . . . ?
N00E C00L C00M N008 2.3(2) . . . . ?
N00E C00L C00M C00P -174.1(2) . . . . ?
N00F C00Q C00T N00C -174.67(19) . . . . ?
N00F C00Q C00T C00Z 6.8(4) . . . . ?
N00I C00N C010 C01B 0.0(4) . . . . ?
N00J C00X C019 C01D -0.4(4) . . . . ?
C00K N008 C00M C00L -0.7(2) . . . . ?
C00K N008 C00M C00P 175.4(2) . . . . ?
C00K N008 C00N N00I -63.6(3) . . . . ?
C00K N008 C00N C010 115.2(3) . . . . ?
C00K N00E C00L N00A 173.7(2) . . . . ?
C00K N00E C00L C00M -2.9(2) . . . . ?
C00K C00S C00W C00V -174.7(2) . . . . ?
C00L N00A C00U O005 177.6(2) . . . . ?
C00L N00A C00U N00G -0.9(3) . . . . ?
C00L N00E C00K N008 2.5(2) . . . . ?
C00L N00E C00K C00S -174.81(19) . . . . ?
C00L C00M C00P O004 173.8(2) . . . . ?
C00L C00M C00P N00G -6.1(3) . . . . ?
C00M N008 C00K N00E -1.2(2) . . . . ?
C00M N008 C00K C00S 175.9(2) . . . . ?
C00M N008 C00N N00I 115.0(3) . . . . ?
C00M N008 C00N C010 -66.2(3) . . . . ?
C00N N008 C00K N00E 177.6(2) . . . . ?
C00N N008 C00K C00S -5.3(4) . . . . ?
C00N N008 C00M C00L -179.5(2) . . . . ?
C00N N008 C00M C00P -3.4(4) . . . . ?
C00N N00I C01E C01C 0.2(5) . . . . ?
C00N C010 C01B C01C -0.1(4) . . . . ?
C00O N00D C012 C017 1.2(3) . . . . ?
C00O C013 C016 C017 0.4(4) . . . . ?
C00P N00G C00U O005 -175.1(2) . . . . ?
C00P N00G C00U N00A 3.4(3) . . . . ?
C00Q N00B C00R N00C 2.3(2) . . . . ?
C00Q N00B C00R C00O -174.66(19) . . . . ?
C00Q N00F C018 O006 178.7(2) . . . . ?
C00Q N00F C018 N00H 0.3(3) . . . . ?
C00Q C00T C00Z O007 175.7(3) . . . . ?
C00Q C00T C00Z N00H -4.6(3) . . . . ?
C00R N00B C00Q N00F 173.8(2) . . . . ?
C00R N00B C00Q C00T -2.6(2) . . . . ?
C00R N00C C00T C00Q -0.6(2) . . . . ?
C00R N00C C00T C00Z 177.8(2) . . . . ?
C00R N00C C00X N00J -56.6(3) . . . . ?
C00R N00C C00X C019 120.3(3) . . . . ?
C00R C00O C013 C016 -173.8(2) . . . . ?
C00S N009 C00Y C015 1.7(3) . . . . ?
C00T N00C C00R N00B -1.1(3) . . . . ?
C00T N00C C00R C00O 175.5(2) . . . . ?
C00T N00C C00X N00J 120.2(3) . . . . ?
C00T N00C C00X C019 -62.9(3) . . . . ?
C00U N00A C00L N00E 178.7(2) . . . . ?
C00U N00A C00L C00M -5.0(3) . . . . ?
C00U N00G C00P O004 -180.0(2) . . . . ?
C00U N00G C00P C00M 0.0(3) . . . . ?
C00W C00V C015 C00Y -0.6(3) . . . . ?
C00X N00C C00R N00B 176.3(2) . . . . ?
C00X N00C C00R C00O -7.1(4) . . . . ?
C00X N00C C00T C00Q -177.9(2) . . . . ?
C00X N00C C00T C00Z 0.5(4) . . . . ?
C00X N00J C01H C01G 1.0(5) . . . . ?
C00X C019 C01D C01G 1.3(4) . . . . ?
C00Y N009 C00S C00K 174.1(2) . . . . ?
C00Y N009 C00S C00W -1.5(3) . . . . ?
C00Z N00H C018 O006 -176.9(2) . . . . ?
C00Z N00H C018 N00F 1.5(4) . . . . ?
C010 C01B C01C C01E 0.3(5) . . . . ?
C011 N00A C00L N00E -1.1(4) . . . . ?
C011 N00A C00L C00M 175.2(2) . . . . ?
C011 N00A C00U O005 -2.6(3) . . . . ?
C011 N00A C00U N00G 179.0(2) . . . . ?
C012 N00D C00O C00R 173.7(2) . . . . ?
C012 N00D C00O C013 -1.3(3) . . . . ?
C013 C00O C00R N00B 150.8(2) . . . . ?
C013 C00O C00R N00C -25.6(4) . . . . ?
C013 C016 C017 C012 -0.5(4) . . . . ?
C014 N00F C00Q N00B -1.0(4) . . . . ?
C014 N00F C00Q C00T 175.1(2) . . . . ?
C014 N00F C018 O006 -0.8(3) . . . . ?
C014 N00F C018 N00H -179.2(2) . . . . ?
C015 C00V C00W C00S 0.8(3) . . . . ?
C018 N00F C00Q N00B 179.5(2) . . . . ?
C018 N00F C00Q C00T -4.3(3) . . . . ?
C018 N00H C00Z O007 -179.8(2) . . . . ?
C018 N00H C00Z C00T 0.5(3) . . . . ?
C019 C01D C01G C01H -1.1(5) . . . . ?
C01A N00G C00P O004 -1.0(3) . . . . ?
C01A N00G C00P C00M 178.9(2) . . . . ?
C01A N00G C00U O005 5.9(3) . . . . ?
C01A N00G C00U N00A -175.6(2) . . . . ?
C01B C01C C01E N00I -0.3(5) . . . . ?
C01D C01G C01H N00J -0.1(6) . . . . ?
C01E N00I C00N N008 178.7(2) . . . . ?
C01E N00I C00N C010 0.0(4) . . . . ?
C01F N00H C00Z O007 -2.1(4) . . . . ?
C01F N00H C00Z C00T 178.3(2) . . . . ?
C01F N00H C018 O006 5.4(4) . . . . ?
C01F N00H C018 N00F -176.2(2) . . . . ?
C01H N00J C00X N00C 175.9(3) . . . . ?
C01H N00J C00X C019 -0.7(4) . . . . ?
